data_7155044
loop_
_publ_author_name
'Tang, Yani'
'Sun, Yuji'
'Liu, Jiyong'
'Duttwyler, Simon'

_publ_section_title
;
 Facile synthesis of enantioenriched phenol-sulfoxides and their aluminum
 complexes.
;
_journal_issue 24
_journal_name_full 'Organic &amp; biomolecular chemistry'
_journal_page_first 5580
_journal_page_last 5585
_journal_paper_doi 10.1039/c6ob00136j
_journal_volume 14
_journal_year 2016
_chemical_absolute_configuration rmad
_chemical_formula_moiety 'C13 H11 Br O2 S'
_chemical_formula_sum 'C13 H11 Br O2 S'
_chemical_formula_weight 311.19
_chemical_name_systematic
;
 ? 
;
_space_group_crystal_system orthorhombic
_space_group_IT_number 19
_space_group_name_Hall 'P 2ac 2ab'
_space_group_name_H-M_alt 'P 21 21 21'
_symmetry_space_group_name_Hall 'P 2ac 2ab'
_symmetry_space_group_name_H-M 'P 21 21 21'
_atom_sites_solution_hydrogens geom
_atom_sites_solution_primary direct
_atom_sites_solution_secondary difmap
_audit_creation_date 2015-09-14
_audit_creation_method
;
Olex2 1.2
(compiled 2014.03.20 svn.r2914 for OlexSys, GUI svn.r4816)
;
_audit_update_record
;
2016-01-15 deposited with the CCDC.
2016-03-14 downloaded from the CCDC.
;
_cell_angle_alpha 90.00
_cell_angle_beta 90.00
_cell_angle_gamma 90.00
_cell_formula_units_Z 4
_cell_length_a 9.1301(4)
_cell_length_b 10.8900(6)
_cell_length_c 13.3698(9)
_cell_measurement_reflns_used 2832
_cell_measurement_temperature 293(2)
_cell_measurement_theta_max 29.4358
_cell_measurement_theta_min 2.9056
_cell_volume 1329.32(13)
_computing_cell_refinement
;
CrysAlisPro, Agilent Technologies,
Version 1.171.35.11 (release 16-05-2011 CrysAlis171 .NET)
(compiled May 16 2011,17:55:39)
;
_computing_data_collection
;
CrysAlisPro, Agilent Technologies,
Version 1.171.35.11 (release 16-05-2011 CrysAlis171 .NET)
(compiled May 16 2011,17:55:39)
;
_computing_data_reduction
;
CrysAlisPro, Agilent Technologies,
Version 1.171.35.11 (release 16-05-2011 CrysAlis171 .NET)
(compiled May 16 2011,17:55:39)
;
_computing_molecular_graphics 'Olex2 (Dolomanov et al., 2009)'
_computing_publication_material 'Olex2 (Dolomanov et al., 2009)'
_computing_structure_refinement 'ShelXL (Sheldrick, 2008)'
_computing_structure_solution 'ShelXS (Sheldrick, 2008)'
_diffrn_ambient_temperature 293.15
_diffrn_detector_area_resol_mean 10.3592
_diffrn_measured_fraction_theta_full 0.998
_diffrn_measured_fraction_theta_max 0.998
_diffrn_measurement_device_type 'Xcalibur, Atlas, Gemini ultra'
_diffrn_measurement_method '\w scans'
_diffrn_orient_matrix_UB_11 -0.0584624000
_diffrn_orient_matrix_UB_12 -0.0416553000
_diffrn_orient_matrix_UB_13 -0.0085827000
_diffrn_orient_matrix_UB_21 -0.0060554000
_diffrn_orient_matrix_UB_22 0.0212931000
_diffrn_orient_matrix_UB_23 -0.0499210000
_diffrn_orient_matrix_UB_31 0.0507776000
_diffrn_orient_matrix_UB_32 -0.0454003000
_diffrn_orient_matrix_UB_33 -0.0156562000
_diffrn_radiation_monochromator graphite
_diffrn_radiation_type MoK\a
_diffrn_radiation_wavelength 0.71073
_diffrn_reflns_av_R_equivalents 0.0368
_diffrn_reflns_av_unetI/netI 0.0351
_diffrn_reflns_limit_h_max 10
_diffrn_reflns_limit_h_min -11
_diffrn_reflns_limit_k_max 13
_diffrn_reflns_limit_k_min -11
_diffrn_reflns_limit_l_max 12
_diffrn_reflns_limit_l_min -16
_diffrn_reflns_number 8502
_diffrn_reflns_theta_full 25.34
_diffrn_reflns_theta_max 25.34
_diffrn_reflns_theta_min 2.91
_diffrn_source 'Enhance (Mo) X-ray Source'
_exptl_absorpt_coefficient_mu 3.236
_exptl_absorpt_correction_T_max 1.00000
_exptl_absorpt_correction_T_min 0.74463
_exptl_absorpt_correction_type multi-scan
_exptl_absorpt_process_details
;
CrysAlisPro, Agilent Technologies,
Version 1.171.35.11 (release 16-05-2011 CrysAlis171 .NET)
(compiled May 16 2011,17:55:39)
Empirical absorption correction using spherical harmonics,
 implemented in SCALE3 ABSPACK scaling algorithm.
;
_exptl_crystal_colour colourless
_exptl_crystal_colour_primary colourless
_exptl_crystal_density_diffrn 1.555
_exptl_crystal_density_method 'not measured'
_exptl_crystal_description block
_exptl_crystal_F_000 624
_exptl_crystal_size_max 0.32
_exptl_crystal_size_mid 0.28
_exptl_crystal_size_min 0.23
_refine_diff_density_max 0.334
_refine_diff_density_min -0.359
_refine_diff_density_rms 0.049
_refine_ls_abs_structure_details 'Flack (1983), 1008 Friedel pairs'
_refine_ls_abs_structure_Flack 0.006(10)
_refine_ls_extinction_method none
_refine_ls_goodness_of_fit_ref 1.028
_refine_ls_hydrogen_treatment constr
_refine_ls_matrix_type full
_refine_ls_number_parameters 156
_refine_ls_number_reflns 2418
_refine_ls_number_restraints 0
_refine_ls_restrained_S_all 1.028
_refine_ls_R_factor_all 0.0468
_refine_ls_R_factor_gt 0.0334
_refine_ls_shift/su_max 0.003
_refine_ls_shift/su_mean 0.000
_refine_ls_structure_factor_coef Fsqd
_refine_ls_weighting_details 'calc w=1/[\s^2^(Fo^2^)+(0.0300P)^2^+0.3701P] where P=(Fo^2^+2Fc^2^)/3'
_refine_ls_weighting_scheme calc
_refine_ls_wR_factor_gt 0.0677
_refine_ls_wR_factor_ref 0.0737
_reflns_number_gt 2012
_reflns_number_total 2418
_reflns_threshold_expression >2sigma(I)
_cod_data_source_file c6ob00136j2.cif
_cod_data_source_block 150914_tyn0245b
_cod_depositor_comments 'Adding full bibliography for 7155041--7155045.cif.'
_cod_original_cell_volume 1329.31(13)
_cod_database_code 7155044
_chemical_oxdiff_formula 'Br2 C30 H20 s8 O10'
_reflns_odcompleteness_completeness 99.62
_reflns_odcompleteness_iscentric 1
_reflns_odcompleteness_theta 26.32
_olex2_refinement_description
;
1. Fixed Uiso
 At 1.2 times of:
  All C(H) groups
 At 1.5 times of:
  All C(H,H,H) groups, All O(H) groups
2.a Aromatic/amide H refined with riding coordinates:
 C3(H3), C4(H4), C5(H5), C8(H8), C9(H9), C11(H11), C12(H12)
2.b Idealised Me refined as rotating group:
 C13(H13A,H13B,H13C)
2.c Idealised tetrahedral OH refined as rotating group:
 O2(H2)
;

loop_
_space_group_symop_id
_space_group_symop_operation_xyz
1 'x, y, z'
2 '-x+1/2, -y, z+1/2'
3 'x+1/2, -y+1/2, -z'
4 '-x, y+1/2, -z+1/2'

loop_
_atom_site_label
_atom_site_type_symbol
_atom_site_fract_x
_atom_site_fract_y
_atom_site_fract_z
_atom_site_U_iso_or_equiv
_atom_site_adp_type
_atom_site_occupancy
_atom_site_calc_flag
_atom_site_refinement_flags_posn
Br1 Br 0.91328(5) 0.35267(5) 0.81562(4) 0.0855(2) Uani 1 d .
S1 S 0.44057(8) 0.63586(7) 0.68717(7) 0.0437(2) Uani 1 d .
O1 O 0.4240(3) 0.74121(19) 0.61563(19) 0.0562(6) Uani 1 d .
O2 O 0.5948(2) 0.46475(19) 0.81321(19) 0.0509(6) Uani 1 d .
H2 H 0.6220 0.3972 0.8329 0.076 Uiso 1 calc GR
C1 C 0.6849(3) 0.5041(3) 0.7398(3) 0.0395(8) Uani 1 d .
C2 C 0.8308(4) 0.4705(3) 0.7283(3) 0.0472(9) Uani 1 d .
C3 C 0.9149(4) 0.5198(4) 0.6537(3) 0.0604(10) Uani 1 d .
H3 H 1.0122 0.4957 0.6474 0.073 Uiso 1 calc R
C4 C 0.8583(4) 0.6042(3) 0.5882(3) 0.0587(10) Uani 1 d .
H4 H 0.9165 0.6372 0.5378 0.070 Uiso 1 calc R
C5 C 0.7126(4) 0.6399(3) 0.5981(3) 0.0487(9) Uani 1 d .
H5 H 0.6729 0.6980 0.5549 0.058 Uiso 1 calc R
C6 C 0.6279(3) 0.5886(3) 0.6722(2) 0.0376(7) Uani 1 d .
C7 C 0.3514(3) 0.5084(3) 0.6273(3) 0.0398(8) Uani 1 d .
C8 C 0.3137(3) 0.4063(3) 0.6823(3) 0.0512(9) Uani 1 d .
H8 H 0.3353 0.4025 0.7502 0.061 Uiso 1 calc R
C9 C 0.2432(4) 0.3091(3) 0.6357(4) 0.0598(11) Uani 1 d .
H9 H 0.2188 0.2397 0.6725 0.072 Uiso 1 calc R
C10 C 0.2091(4) 0.3143(4) 0.5358(4) 0.0623(12) Uani 1 d .
C11 C 0.2438(4) 0.4181(4) 0.4826(4) 0.0704(12) Uani 1 d .
H11 H 0.2196 0.4230 0.4151 0.085 Uiso 1 calc R
C12 C 0.3147(4) 0.5160(4) 0.5285(3) 0.0571(10) Uani 1 d .
H12 H 0.3370 0.5864 0.4921 0.069 Uiso 1 calc R
C13 C 0.1327(6) 0.2067(4) 0.4850(5) 0.1022(19) Uani 1 d .
H13A H 0.1913 0.1341 0.4922 0.153 Uiso 1 calc GR
H13B H 0.1199 0.2246 0.4152 0.153 Uiso 1 calc GR
H13C H 0.0387 0.1937 0.5154 0.153 Uiso 1 calc GR

loop_
_atom_site_aniso_label
_atom_site_aniso_U_11
_atom_site_aniso_U_22
_atom_site_aniso_U_33
_atom_site_aniso_U_23
_atom_site_aniso_U_13
_atom_site_aniso_U_12
Br1 0.0544(2) 0.1066(4) 0.0955(4) 0.0495(3) -0.0037(3) 0.0152(2)
S1 0.0553(5) 0.0317(4) 0.0440(5) -0.0012(4) 0.0030(4) 0.0077(3)
O1 0.0747(16) 0.0308(12) 0.0632(17) 0.0022(12) 0.0002(15) 0.0137(12)
O2 0.0515(13) 0.0471(13) 0.0541(15) 0.0193(12) 0.0061(15) 0.0053(10)
C1 0.0449(17) 0.0313(16) 0.042(2) -0.0020(16) -0.0011(15) -0.0049(13)
C2 0.0440(19) 0.049(2) 0.049(2) 0.0101(17) -0.0050(16) -0.0027(15)
C3 0.0417(18) 0.073(2) 0.067(3) 0.005(2) -0.001(2) 0.0010(19)
C4 0.054(2) 0.069(3) 0.053(3) 0.013(2) 0.0048(18) -0.0142(18)
C5 0.061(2) 0.0403(19) 0.045(2) 0.0061(18) -0.0043(17) -0.0048(17)
C6 0.0450(18) 0.0314(15) 0.036(2) -0.0026(15) -0.0017(15) -0.0043(13)
C7 0.0366(16) 0.0346(18) 0.048(2) -0.0014(16) -0.0010(15) 0.0055(13)
C8 0.0464(19) 0.049(2) 0.059(2) 0.004(2) -0.0046(19) 0.0027(14)
C9 0.044(2) 0.041(2) 0.095(4) 0.007(2) -0.006(2) -0.0002(16)
C10 0.046(2) 0.061(3) 0.080(4) -0.014(3) -0.010(2) -0.0007(17)
C11 0.072(3) 0.080(3) 0.060(3) -0.010(3) -0.013(2) -0.008(2)
C12 0.066(2) 0.049(2) 0.057(3) 0.007(2) -0.003(2) -0.0064(18)
C13 0.087(4) 0.087(4) 0.132(5) -0.036(3) -0.019(3) -0.019(3)

loop_
_atom_type_symbol
_atom_type_description
_atom_type_scat_dispersion_real
_atom_type_scat_dispersion_imag
_atom_type_scat_source
C C 0.0033 0.0016 'International Tables Vol C Tables 4.2.6.8 and 6.1.1.4'
H H 0.0000 0.0000 'International Tables Vol C Tables 4.2.6.8 and 6.1.1.4'
Br Br -0.2901 2.4595 'International Tables Vol C Tables 4.2.6.8 and 6.1.1.4'
O O 0.0106 0.0060 'International Tables Vol C Tables 4.2.6.8 and 6.1.1.4'
S S 0.1246 0.1234 'International Tables Vol C Tables 4.2.6.8 and 6.1.1.4'

loop_
_geom_angle_atom_site_label_1
_geom_angle_atom_site_label_2
_geom_angle_atom_site_label_3
_geom_angle
O1 S1 C6 104.10(15)
O1 S1 C7 105.12(16)
C7 S1 C6 99.23(13)
C1 O2 H2 109.5
O2 C1 C2 125.5(3)
O2 C1 C6 117.0(3)
C2 C1 C6 117.4(3)
C1 C2 Br1 119.4(3)
C3 C2 Br1 119.5(3)
C3 C2 C1 121.0(3)
C2 C3 H3 119.4
C2 C3 C4 121.2(4)
C4 C3 H3 119.4
C3 C4 H4 120.4
C3 C4 C5 119.1(4)
C5 C4 H4 120.4
C4 C5 H5 120.3
C6 C5 C4 119.5(3)
C6 C5 H5 120.3
C1 C6 S1 118.2(2)
C5 C6 S1 119.9(3)
C5 C6 C1 121.8(3)
C8 C7 S1 120.0(3)
C12 C7 S1 119.7(3)
C12 C7 C8 120.3(3)
C7 C8 H8 120.3
C7 C8 C9 119.5(4)
C9 C8 H8 120.3
C8 C9 H9 119.6
C10 C9 C8 120.8(4)
C10 C9 H9 119.6
C9 C10 C11 119.0(4)
C9 C10 C13 120.5(4)
C11 C10 C13 120.5(4)
C10 C11 H11 119.7
C10 C11 C12 120.7(4)
C12 C11 H11 119.7
C7 C12 C11 119.7(4)
C7 C12 H12 120.1
C11 C12 H12 120.1
C10 C13 H13A 109.5
C10 C13 H13B 109.5
C10 C13 H13C 109.5
H13A C13 H13B 109.5
H13A C13 H13C 109.5
H13B C13 H13C 109.5

loop_
_geom_bond_atom_site_label_1
_geom_bond_atom_site_label_2
_geom_bond_distance
Br1 C2 1.891(3)
S1 O1 1.501(2)
S1 C6 1.798(3)
S1 C7 1.797(3)
O2 H2 0.8200
O2 C1 1.350(4)
C1 C2 1.390(4)
C1 C6 1.391(4)
C2 C3 1.368(5)
C3 H3 0.9300
C3 C4 1.371(5)
C4 H4 0.9300
C4 C5 1.392(5)
C5 H5 0.9300
C5 C6 1.376(4)
C7 C8 1.377(5)
C7 C12 1.365(5)
C8 H8 0.9300
C8 C9 1.386(5)
C9 H9 0.9300
C9 C10 1.372(6)
C10 C11 1.373(6)
C10 C13 1.523(5)
C11 H11 0.9300
C11 C12 1.390(5)
C12 H12 0.9300
C13 H13A 0.9600
C13 H13B 0.9600
C13 H13C 0.9600

loop_
_geom_torsion_atom_site_label_1
_geom_torsion_atom_site_label_2
_geom_torsion_atom_site_label_3
_geom_torsion_atom_site_label_4
_geom_torsion
Br1 C2 C3 C4 179.1(3)
S1 C7 C8 C9 179.2(3)
S1 C7 C12 C11 -179.1(3)
O1 S1 C6 C1 170.2(2)
O1 S1 C6 C5 -7.0(3)
O1 S1 C7 C8 -163.5(2)
O1 S1 C7 C12 13.1(3)
O2 C1 C2 Br1 4.1(5)
O2 C1 C2 C3 -177.1(3)
O2 C1 C6 S1 -0.9(4)
O2 C1 C6 C5 176.2(3)
C1 C2 C3 C4 0.3(6)
C2 C1 C6 S1 -178.7(2)
C2 C1 C6 C5 -1.6(5)
C2 C3 C4 C5 -0.1(6)
C3 C4 C5 C6 -1.0(5)
C4 C5 C6 S1 178.9(3)
C4 C5 C6 C1 1.8(5)
C6 S1 C7 C8 89.1(3)
C6 S1 C7 C12 -94.3(3)
C6 C1 C2 Br1 -178.3(2)
C6 C1 C2 C3 0.5(5)
C7 S1 C6 C1 -81.5(3)
C7 S1 C6 C5 101.3(3)
C7 C8 C9 C10 -0.8(5)
C8 C7 C12 C11 -2.4(5)
C8 C9 C10 C11 -1.0(6)
C8 C9 C10 C13 179.5(3)
C9 C10 C11 C12 1.1(6)
C10 C11 C12 C7 0.6(6)
C12 C7 C8 C9 2.5(5)
C13 C10 C11 C12 -179.4(4)
